data_2108329
loop_
_publ_author_name
'Wiedemann, Dennis'
'Meutzner, Falk'
'Fabelo, Oscar'
'Ganschow, Steffen'

_publ_section_title
;
 The inverse perovskite BaLiF~3~: single-crystal neutron diffraction and
 analyses of potential ion pathways
;
_journal_issue 6
_journal_name_full 'Acta Crystallographica Section B'
_journal_page_first
;
;
_journal_paper_doi 10.1107/S2052520618014579
_journal_volume 74
_journal_year 2018
_chemical_compound_source synthetic
_chemical_formula_iupac 'Ba Li F2.80 O0.10'
_chemical_formula_sum 'Ba F2.8 Li O0.1'
_chemical_formula_weight 199.1
_chemical_name_structure_type Perovskite-CaTiO~3~
_chemical_name_systematic 'barium lithium fluoride oxide'
_space_group_IT_number 221
_symmetry_cell_setting cubic
_symmetry_Int_Tables_number 221
_symmetry_space_group_name_Hall '-P 4 2 3'
_symmetry_space_group_name_H-M 'P m -3 m'
_atom_sites_solution_primary iterative
_cell_angle_alpha 90
_cell_angle_beta 90
_cell_angle_gamma 90
_cell_formula_units_Z 1
_cell_length_a 3.9970(8)
_cell_length_b 3.9970(8)
_cell_length_c 3.9970(8)
_cell_measurement_reflns_used 3487
_cell_measurement_temperature 279(2)
_cell_measurement_theta_max 30.19
_cell_measurement_theta_min 5.10
_cell_volume 63.86(2)
_computing_cell_refinement 'Bruker SAINT (Bruker, 2012)'
_computing_data_collection 'Bruker APEX2 (Bruker, 2012)'
_computing_data_reduction 'Bruker SAINT (Bruker, 2012)'
_computing_molecular_graphics 'VESTA (Momma & Izumi, 2011)'
_computing_publication_material 'Jana2006 (Pet\<r\'i\<cek et al., 2014)'
_computing_structure_refinement 'Jana2006 (Pet\<r\'i\<cek et al., 2014)'
_computing_structure_solution 'SUPERFLIP (Palatinus & Chapuis, 2007)'
_diffrn_ambient_environment N~2~
_diffrn_ambient_temperature 279(2)
_diffrn_detector 'pixel array detector'
_diffrn_detector_area_resol_mean 7.376
_diffrn_detector_type 'Bruker PHOTON II CPAD'
_diffrn_measured_fraction_theta_full 1
_diffrn_measured_fraction_theta_max 1
_diffrn_measurement_device '\k-geometry diffractometer'
_diffrn_measurement_device_type 'Bruker D8 VENTURE'
_diffrn_measurement_method '\f and \w scans'
_diffrn_measurement_specimen_support 'polymer loop'
_diffrn_radiation_monochromator graphite
_diffrn_radiation_probe x-ray
_diffrn_radiation_source 'X-ray tube'
_diffrn_radiation_type 'Mo K\a'
_diffrn_radiation_wavelength 0.71075
_diffrn_reflns_av_R_equivalents 0.0573
_diffrn_reflns_av_unetI/netI 0.0115
_diffrn_reflns_limit_h_max 5
_diffrn_reflns_limit_h_min -5
_diffrn_reflns_limit_k_max 5
_diffrn_reflns_limit_k_min -5
_diffrn_reflns_limit_l_max 5
_diffrn_reflns_limit_l_min -5
_diffrn_reflns_number 2602
_diffrn_reflns_theta_full 30.2
_diffrn_reflns_theta_max 30.2
_diffrn_reflns_theta_min 5.1
_diffrn_source 'micro-focus sealed tube'
_diffrn_source_type 'Bruker I\mS 3.0'
_diffrn_standards_number 0
_exptl_absorpt_coefficient_mu 15.347
_exptl_absorpt_correction_T_max 0.0885
_exptl_absorpt_correction_T_min 0.0195
_exptl_absorpt_correction_type numerical
_exptl_absorpt_process_details 'SADABS 2014/5 (Bruker, 2001)'
_exptl_crystal_colour colourless
_exptl_crystal_density_diffrn 5.1768
_exptl_crystal_density_method 'not measured'
_exptl_crystal_description shard
_exptl_crystal_F_000 85
_exptl_crystal_size_max 0.329
_exptl_crystal_size_mid 0.212
_exptl_crystal_size_min 0.100
_refine_diff_density_max 0.73
_refine_diff_density_min -0.50
_refine_ls_extinction_coef 5300(500)
_refine_ls_extinction_method 'B-C type 1 Lorentzian isotropic (Becker & Coppens, 1974)'
_refine_ls_goodness_of_fit_gt 1.09
_refine_ls_goodness_of_fit_ref 1.09
_refine_ls_matrix_type full
_refine_ls_number_constraints 2
_refine_ls_number_parameters 6
_refine_ls_number_reflns 34
_refine_ls_number_restraints 0
_refine_ls_R_factor_all 0.0097
_refine_ls_R_factor_gt 0.0097
_refine_ls_shift/su_max 0.0000
_refine_ls_shift/su_mean 0.0000
_refine_ls_structure_factor_coef Fsqd
_refine_ls_weighting_details w=1/(\s^2^(I)+0.0004177936I^2^)
_refine_ls_weighting_scheme sigma
_refine_ls_wR_factor_gt 0.0225
_refine_ls_wR_factor_ref 0.0225
_reflns_number_gt 34
_reflns_number_total 34
_reflns_threshold_expression I>2\s(I)
_cod_data_source_file ra5041sup1.cif
_cod_data_source_block BaLiF3-XRD
_cod_original_cell_volume 63.86(4)
_cod_original_formula_sum 'Ba F2.80 Li O0.10'
_cod_database_code 2108329

loop_
_space_group_symop_id
_space_group_symop_operation_xyz
1 x,y,z
2 -x,-y,z
3 -x,y,-z
4 x,-y,-z
5 z,x,y
6 z,-x,-y
7 -z,-x,y
8 -z,x,-y
9 y,z,x
10 -y,z,-x
11 y,-z,-x
12 -y,-z,x
13 y,x,-z
14 -y,-x,-z
15 y,-x,z
16 -y,x,z
17 x,z,-y
18 -x,z,y
19 -x,-z,-y
20 x,-z,y
21 z,y,-x
22 z,-y,x
23 -z,y,x
24 -z,-y,-x
25 -x,-y,-z
26 x,y,-z
27 x,-y,z
28 -x,y,z
29 -z,-x,-y
30 -z,x,y
31 z,x,-y
32 z,-x,y
33 -y,-z,-x
34 y,-z,x
35 -y,z,x
36 y,z,-x
37 -y,-x,z
38 y,x,z
39 -y,x,-z
40 y,-x,-z
41 -x,-z,y
42 x,-z,-y
43 x,z,y
44 -x,z,-y
45 -z,-y,x
46 -z,y,-x
47 z,-y,-x
48 z,y,x

loop_
_atom_site_label
_atom_site_type_symbol
_atom_site_fract_x
_atom_site_fract_y
_atom_site_fract_z
_atom_site_adp_type
_atom_site_U_iso_or_equiv
_atom_site_site_symmetry_multiplicity
_atom_site_occupancy
_atom_site_calc_flag
_atom_site_refinement_flags
_atom_site_disorder_group
_atom_site_constraints
Ba1 Ba 0 0 0 Uani 0.0076(3) 1 1 d STP . .
F1 F 0.5 0 0.5 Uani 0.0124(9) 3 0.9333 d STP 1 .
O1 O 0.5 0 0.5 Uani 0.0124(9) 3 0.0333 d STP 2 U=U(F1)
Li1 Li 0.5 0.5 0.5 Uani 0.012(2) 1 1 d STP . .

loop_
_atom_site_aniso_label
_atom_site_aniso_type_symbol
_atom_site_aniso_U_11
_atom_site_aniso_U_22
_atom_site_aniso_U_33
_atom_site_aniso_U_12
_atom_site_aniso_U_13
_atom_site_aniso_U_23
Ba1 Ba 0.0076(6) 0.0076(6) 0.0076(6) 0 0 0
F1 F 0.0139(13) 0.0092(19) 0.0139(13) 0 0 0
O1 O 0.0139(13) 0.0092(19) 0.0139(13) 0 0 0
Li1 Li 0.012(4) 0.012(4) 0.012(4) 0 0 0

loop_
_atom_type_symbol
_atom_type_oxidation_number
_atom_type_scat_dispersion_real
_atom_type_scat_dispersion_imag
_atom_type_scat_source
Ba 2 -0.3244 2.2819 'International Tables Vol C tables 4.2.6.8 and 6.1.1.1'
F -1 0.0171 0.0103 'International Tables Vol C tables 4.2.6.8 and 6.1.1.1'
Li 1 -0.0003 0.0001 'International Tables Vol C tables 4.2.6.8 and 6.1.1.1'
O -2 0.0106 0.0060 'International Tables Vol C tables 4.2.6.8 and 6.1.1.1'

loop_
_exptl_crystal_face_index_h
_exptl_crystal_face_index_k
_exptl_crystal_face_index_l
_exptl_crystal_face_perp_dist
-2.00 9.00 0.00 0.0230
1.00 -7.00 6.00 0.0660
-9.00 -1.00 1.00 0.1340
8.00 2.00 -3.00 0.1450
0.00 2.00 9.00 0.0960
0.00 -3.00 -1.00 0.0810
1.00 9.00 5.00 0.0570
3.00 0.00 1.00 0.1750
7.00 -3.00 -8.00 0.1590
0.00 9.00 -1.00 0.0140
-1.00 0.00 -6.00 0.0850
1.00 -9.00 1.00 0.0500
-1.00 -6.00 1.00 0.0640
1.00 -4.00 0.00 0.0600
-6.00 -9.00 -4.00 0.1000
0.00 -1.00 0.00 0.0600

loop_
_geom_angle_atom_site_label_1
_geom_angle_atom_site_label_2
_geom_angle_atom_site_label_3
_geom_angle_site_symmetry_1
_geom_angle_site_symmetry_3
_geom_angle
O1 Ba1 O1 1_454 1_455 90.000(16)
O1 Ba1 O1 1_454 1_554 90.000(16)
O1 Ba1 O1 1_454 . 180
O1 Ba1 O1 1_454 5_445 60.000(8)
O1 Ba1 O1 1_454 5_455 60.000(8)
O1 Ba1 O1 1_454 5_545 120.000(8)
O1 Ba1 O1 1_454 5_555 120.000(8)
O1 Ba1 O1 1_454 9_544 60.000(8)
O1 Ba1 O1 1_454 9_545 120.000(8)
O1 Ba1 O1 1_454 9_554 60.000(8)
O1 Ba1 O1 1_454 9_555 120.000(8)
O1 Ba1 O1 1_455 1_554 180
O1 Ba1 O1 1_455 . 90.000(16)
O1 Ba1 O1 1_455 5_445 60.000(8)
O1 Ba1 O1 1_455 5_455 60.000(8)
O1 Ba1 O1 1_455 5_545 120.000(8)
O1 Ba1 O1 1_455 5_555 120.000(8)
O1 Ba1 O1 1_455 9_544 120.000(8)
O1 Ba1 O1 1_455 9_545 60.000(8)
O1 Ba1 O1 1_455 9_554 120.000(8)
O1 Ba1 O1 1_455 9_555 60.000(8)
O1 Ba1 O1 1_554 . 90.000(16)
O1 Ba1 O1 1_554 5_445 120.000(8)
O1 Ba1 O1 1_554 5_455 120.000(8)
O1 Ba1 O1 1_554 5_545 60.000(8)
O1 Ba1 O1 1_554 5_555 60.000(8)
O1 Ba1 O1 1_554 9_544 60.000(8)
O1 Ba1 O1 1_554 9_545 120.000(8)
O1 Ba1 O1 1_554 9_554 60.000(8)
O1 Ba1 O1 1_554 9_555 120.000(8)
O1 Ba1 O1 . 5_445 120.000(8)
O1 Ba1 O1 . 5_455 120.000(8)
O1 Ba1 O1 . 5_545 60.000(8)
O1 Ba1 O1 . 5_555 60.000(8)
O1 Ba1 O1 . 9_544 120.000(8)
O1 Ba1 O1 . 9_545 60.000(8)
O1 Ba1 O1 . 9_554 120.000(8)
O1 Ba1 O1 . 9_555 60.000(8)
O1 Ba1 O1 5_445 5_455 90.000(16)
O1 Ba1 O1 5_445 5_545 90.000(16)
O1 Ba1 O1 5_445 5_555 180
O1 Ba1 O1 5_445 9_544 60.000(8)
O1 Ba1 O1 5_445 9_545 60.000(8)
O1 Ba1 O1 5_445 9_554 120.000(8)
O1 Ba1 O1 5_445 9_555 120.000(8)
O1 Ba1 O1 5_455 5_545 180
O1 Ba1 O1 5_455 5_555 90.000(16)
O1 Ba1 O1 5_455 9_544 120.000(8)
O1 Ba1 O1 5_455 9_545 120.000(8)
O1 Ba1 O1 5_455 9_554 60.000(8)
O1 Ba1 O1 5_455 9_555 60.000(8)
O1 Ba1 O1 5_545 5_555 90.000(16)
O1 Ba1 O1 5_545 9_544 60.000(8)
O1 Ba1 O1 5_545 9_545 60.000(8)
O1 Ba1 O1 5_545 9_554 120.000(8)
O1 Ba1 O1 5_545 9_555 120.000(8)
O1 Ba1 O1 5_555 9_544 120.000(8)
O1 Ba1 O1 5_555 9_545 120.000(8)
O1 Ba1 O1 5_555 9_554 60.000(8)
O1 Ba1 O1 5_555 9_555 60.000(8)
O1 Ba1 O1 9_544 9_545 90.000(16)
O1 Ba1 O1 9_544 9_554 90.000(16)
O1 Ba1 O1 9_544 9_555 180
O1 Ba1 O1 9_545 9_554 180
O1 Ba1 O1 9_545 9_555 90.000(16)
O1 Ba1 O1 9_554 9_555 90.000(16)
F1 Li1 F1 . 1_565 180
F1 Li1 F1 . 5_555 90
F1 Li1 F1 . 5_556 90
F1 Li1 F1 . 9_555 90
F1 Li1 F1 . 9_655 90
F1 Li1 F1 1_565 5_555 90
F1 Li1 F1 1_565 5_556 90
F1 Li1 F1 1_565 9_555 90
F1 Li1 F1 1_565 9_655 90
F1 Li1 F1 5_555 5_556 180
F1 Li1 F1 5_555 9_555 90
F1 Li1 F1 5_555 9_655 90
F1 Li1 F1 5_556 9_555 90
F1 Li1 F1 5_556 9_655 90
F1 Li1 F1 9_555 9_655 180
O1 Li1 O1 . 1_565 180
O1 Li1 O1 . 5_555 90
O1 Li1 O1 . 5_556 90
O1 Li1 O1 . 9_555 90
O1 Li1 O1 . 9_655 90
O1 Li1 O1 1_565 5_555 90
O1 Li1 O1 1_565 5_556 90
O1 Li1 O1 1_565 9_555 90
O1 Li1 O1 1_565 9_655 90
O1 Li1 O1 5_555 5_556 180
O1 Li1 O1 5_555 9_555 90
O1 Li1 O1 5_555 9_655 90
O1 Li1 O1 5_556 9_555 90
O1 Li1 O1 5_556 9_655 90
O1 Li1 O1 9_555 9_655 180

loop_
_geom_bond_atom_site_label_1
_geom_bond_atom_site_label_2
_geom_bond_site_symmetry_2
_geom_bond_distance
Ba1 O1 1_454 2.8263(8)
Ba1 O1 1_455 2.8263(8)
Ba1 O1 1_554 2.8263(8)
Ba1 O1 . 2.8263(8)
Ba1 O1 5_445 2.8263(8)
Ba1 O1 5_455 2.8263(8)
Ba1 O1 5_545 2.8263(8)
Ba1 O1 5_555 2.8263(8)
Ba1 O1 9_544 2.8263(8)
Ba1 O1 9_545 2.8263(8)
Ba1 O1 9_554 2.8263(8)
Ba1 O1 9_555 2.8263(8)
Li1 F1 . 1.9985(8)
Li1 F1 1_565 1.9985(8)
Li1 F1 5_555 1.9985(8)
Li1 F1 5_556 1.9985(8)
Li1 F1 9_555 1.9985(8)
Li1 F1 9_655 1.9985(8)
Li1 O1 . 1.9985(8)
Li1 O1 1_565 1.9985(8)
Li1 O1 5_555 1.9985(8)
Li1 O1 5_556 1.9985(8)
Li1 O1 9_555 1.9985(8)
Li1 O1 9_655 1.9985(8)
